data_2108863
loop_
_publ_author_name
'Gaydamaka, Anna A.'
'Arkhipov, Sergey G.'
'Boldyreva, Elena V.'

_publ_section_title
;
 A new guaninate hydrate K^+^&#x00B7;C~5~H~4~N~5~O^{-^}&#x00B7;H~2~O:
 crystal structure from 100 to 300K in a comparison with
 2Na^+^&#x00B7;C~5~H~3~N~5~O^2{-^}&#x00B7;7H~2~O
;
_journal_issue 5
_journal_name_full 'Acta Crystallographica Section B'
_journal_page_first
;
;
_journal_paper_doi 10.1107/S205252062100754X
_journal_volume 77
_journal_year 2021
_chemical_formula_moiety '2(Na), 7(H2O), C5 H3 N5 O'
_chemical_formula_sum 'C5 H17 N5 Na2 O8'
_chemical_formula_weight 321.21
_chemical_name_common 'disodium 2-amino-6-oxo-6,7-dihydro-1H-purine-1,7-diide heptahydrate'
_chemical_name_systematic 'disodium 2-amino-6-oxo-6,7-dihydro-1H-purine-1,7-diide heptahydrate'
_space_group_crystal_system monoclinic
_space_group_IT_number 14
_space_group_name_Hall '-P 2ybc'
_space_group_name_H-M_alt 'P 1 21/c 1'
_atom_sites_solution_hydrogens difmap
_atom_sites_solution_primary direct
_atom_sites_solution_secondary direct
_audit_creation_method SHELXL-2018/3
_cell_angle_alpha 90
_cell_angle_beta 101.584(2)
_cell_angle_gamma 90
_cell_formula_units_Z 4
_cell_length_a 10.5297(2)
_cell_length_b 11.67487(19)
_cell_length_c 11.1843(2)
_cell_measurement_reflns_used 7204
_cell_measurement_temperature 125(2)
_cell_measurement_theta_max 29.6110
_cell_measurement_theta_min 2.6430
_cell_volume 1346.91(4)
_computing_cell_refinement 'STOE X-AREA (Stoe & Cie, 2006)'
_computing_data_collection 'STOE X-AREA (Stoe & Cie, 2006)'
_computing_data_reduction 'CrysAlisPro 1.171.38.43d (Rigaku OD, 2015)'
_computing_molecular_graphics 'Mercury (Macrae et al., 2020), Vesta(Momma,2011)'
_computing_structure_refinement 'SHELXL-2018/3 (Sheldrick, 2018)'
_diffrn_ambient_temperature 125(2)
_diffrn_detector 'image plate (34 cm diameter)'
_diffrn_detector_area_resol_mean 6.67
_diffrn_detector_type STOE
_diffrn_measured_fraction_theta_full 1.000
_diffrn_measured_fraction_theta_max 1.000
_diffrn_measurement_details ' 360 frames, detector distance = 100 mm'
_diffrn_measurement_device '2-circle goniometer'
_diffrn_measurement_device_type 'STOE IPDS 2'
_diffrn_measurement_method 'rotation method'
_diffrn_radiation_collimation '0.5 mm diameter, monocapillary'
_diffrn_radiation_monochromator 'plane graphite'
_diffrn_radiation_polarisn_norm 0
_diffrn_radiation_type 'Mo K\a'
_diffrn_radiation_wavelength 0.71073
_diffrn_reflns_av_R_equivalents 0.0530
_diffrn_reflns_av_unetI/netI 0.0466
_diffrn_reflns_Laue_measured_fraction_full 1.000
_diffrn_reflns_Laue_measured_fraction_max 1.000
_diffrn_reflns_limit_h_max 14
_diffrn_reflns_limit_h_min -14
_diffrn_reflns_limit_k_max 16
_diffrn_reflns_limit_k_min -16
_diffrn_reflns_limit_l_max 14
_diffrn_reflns_limit_l_min -15
_diffrn_reflns_number 12905
_diffrn_reflns_point_group_measured_fraction_full 1.000
_diffrn_reflns_point_group_measured_fraction_max 1.000
_diffrn_reflns_theta_full 25.242
_diffrn_reflns_theta_max 29.574
_diffrn_reflns_theta_min 1.974
_diffrn_source 'sealed X-ray tube, 12 x 0.4 mm long-fine focus'
_diffrn_source_current 30
_diffrn_source_power 1.500
_diffrn_source_voltage 50
_exptl_absorpt_coefficient_mu 0.195
_exptl_absorpt_correction_T_max 1.00000
_exptl_absorpt_correction_T_min 0.84493
_exptl_absorpt_correction_type multi-scan
_exptl_absorpt_process_details
;
CrysAlisPro 1.171.39.46 (Rigaku Oxford Diffraction, 2018)
Empirical absorption correction using spherical harmonics,
 implemented in SCALE3 ABSPACK scaling algorithm.
;
_exptl_crystal_colour colourless
_exptl_crystal_density_diffrn 1.584
_exptl_crystal_description prism
_exptl_crystal_F_000 672
_exptl_crystal_size_max 0.5
_exptl_crystal_size_mid 0.5
_exptl_crystal_size_min 0.25
_refine_diff_density_max 0.534
_refine_diff_density_min -0.298
_refine_diff_density_rms 0.058
_refine_ls_extinction_method none
_refine_ls_goodness_of_fit_ref 1.057
_refine_ls_hydrogen_treatment refxyz
_refine_ls_matrix_type full
_refine_ls_number_parameters 232
_refine_ls_number_reflns 3774
_refine_ls_number_restraints 0
_refine_ls_restrained_S_all 1.057
_refine_ls_R_factor_all 0.0392
_refine_ls_R_factor_gt 0.0311
_refine_ls_shift/su_max 0.000
_refine_ls_shift/su_mean 0.000
_refine_ls_structure_factor_coef Fsqd
_refine_ls_weighting_details 'w=1/[\s^2^(Fo^2^)+(0.0353P)^2^+0.6901P] where P=(Fo^2^+2Fc^2^)/3'
_refine_ls_weighting_scheme calc
_refine_ls_wR_factor_gt 0.0752
_refine_ls_wR_factor_ref 0.0828
_reflns_Friedel_coverage 0.000
_reflns_number_gt 3060
_reflns_number_total 3774
_reflns_threshold_expression 'I > 2\s(I)'
_cod_data_source_file xk5085sup1.cif
_cod_data_source_block GuaNa_125K
_cod_original_cell_volume 1346.91(5)
_cod_original_sg_symbol_H-M 'P 21/c'
_cod_database_code 2108863
_shelx_shelxl_version_number 2018/3
_shelx_space_group_comment
;
The symmetry employed for this shelxl refinement is uniquely defined
by the following loop, which should always be used as a source of
symmetry information in preference to the above space-group names.
They are only intended as comments.
;
_oxdiff_exptl_absorpt_empirical_full_min 0.904
_oxdiff_exptl_absorpt_empirical_full_max 1.152
_oxdiff_exptl_absorpt_empirical_details
;
Empirical correction (ABSPACK) includes:
- Absorption correction using spherical harmonics
- Frame scaling
- Detector area scaling
;

loop_
_space_group_symop_operation_xyz
'x, y, z'
'-x, y+1/2, -z+1/2'
'-x, -y, -z'
'x, -y-1/2, z-1/2'

loop_
_atom_site_label
_atom_site_type_symbol
_atom_site_fract_x
_atom_site_fract_y
_atom_site_fract_z
_atom_site_U_iso_or_equiv
_atom_site_adp_type
_atom_site_occupancy
_atom_site_site_symmetry_order
_atom_site_calc_flag
_atom_site_refinement_flags_posn
_atom_site_refinement_flags_adp
_atom_site_refinement_flags_occupancy
_atom_site_disorder_assembly
_atom_site_disorder_group
N1 N 0.65496(10) 0.48289(8) 0.34803(9) 0.01227(19) Uani 1 1 d . . . . .
C2 C 0.52573(11) 0.48320(9) 0.33934(11) 0.0130(2) Uani 1 1 d . . . . .
N3 N 0.45246(9) 0.40244(8) 0.37665(9) 0.0129(2) Uani 1 1 d . . . . .
C4 C 0.52340(11) 0.31327(9) 0.43252(10) 0.0113(2) Uani 1 1 d . . . . .
C5 C 0.65768(11) 0.30520(9) 0.44957(11) 0.0114(2) Uani 1 1 d . . . . .
C6 C 0.72601(11) 0.39387(9) 0.40435(10) 0.0111(2) Uani 1 1 d . . . . .
N7 N 0.69791(10) 0.20360(8) 0.50939(9) 0.0138(2) Uani 1 1 d . . . . .
C8 C 0.58572(11) 0.15757(10) 0.52394(12) 0.0148(2) Uani 1 1 d . . . . .
H1 H 0.5855(15) 0.0871(14) 0.5626(15) 0.018 Uiso 1 1 d . U . . .
N9 N 0.47618(10) 0.21795(8) 0.47966(10) 0.0138(2) Uani 1 1 d . . . . .
N2 N 0.46144(11) 0.57500(9) 0.27884(11) 0.0190(2) Uani 1 1 d . . . . .
H2 H 0.3825(17) 0.5870(14) 0.2904(15) 0.023 Uiso 1 1 d . U . . .
H3 H 0.5114(17) 0.6357(15) 0.2729(15) 0.023 Uiso 1 1 d . U . . .
O1 O 0.85034(8) 0.39324(7) 0.41325(8) 0.01242(16) Uani 1 1 d . . . . .
Na1 Na 0.11563(4) 0.25433(4) 0.18360(4) 0.01247(11) Uani 1 1 d . . . . .
Na2 Na 0.04856(5) 0.04509(4) 0.37253(4) 0.01257(11) Uani 1 1 d . . . . .
O2W O 0.30733(9) 0.32581(7) 0.13599(9) 0.01531(17) Uani 1 1 d . . . . .
H4 H 0.3527(16) 0.3079(14) 0.0903(16) 0.018 Uiso 1 1 d . U . . .
H5 H 0.3580(16) 0.3421(14) 0.2030(16) 0.018 Uiso 1 1 d . U . . .
O3W O 0.18433(9) 0.38028(7) 0.35536(8) 0.01443(17) Uani 1 1 d . . . . .
H6 H 0.1453(16) 0.4415(14) 0.3520(15) 0.017 Uiso 1 1 d . U . . .
H7 H 0.2631(17) 0.3946(14) 0.3736(15) 0.017 Uiso 1 1 d . U . . .
O4W O 0.24334(9) 0.11491(7) 0.32006(9) 0.01374(17) Uani 1 1 d . . . . .
H8 H 0.2769(15) 0.0776(14) 0.2742(15) 0.016 Uiso 1 1 d . U . . .
H9 H 0.3051(17) 0.1419(14) 0.3657(15) 0.016 Uiso 1 1 d . U . . .
O5W O -0.00209(9) 0.06873(7) 0.14522(8) 0.01291(16) Uani 1 1 d . . . . .
H10 H 0.0499(16) 0.0214(14) 0.1250(14) 0.015 Uiso 1 1 d . U . . .
H11 H -0.0494(16) 0.0866(14) 0.0806(16) 0.015 Uiso 1 1 d . U . . .
O6W O -0.15486(9) 0.02106(7) 0.42388(8) 0.01525(18) Uani 1 1 d . . . . .
H12 H -0.2060(16) -0.0300(15) 0.4075(15) 0.018 Uiso 1 1 d . U . . .
H13 H -0.2001(16) 0.0769(14) 0.4407(15) 0.018 Uiso 1 1 d . U . . .
O7W O 0.04312(9) 0.22701(7) 0.46310(8) 0.01406(17) Uani 1 1 d . . . . .
H14 H -0.0257(17) 0.2631(14) 0.4486(15) 0.017 Uiso 1 1 d . U . . .
H15 H 0.0932(16) 0.2704(14) 0.4370(15) 0.017 Uiso 1 1 d . U . . .
O8W O 0.08246(8) -0.14990(7) 0.31512(9) 0.01287(17) Uani 1 1 d . . . . .
H16 H 0.1069(15) -0.1456(13) 0.2536(16) 0.015 Uiso 1 1 d . U . . .
H17 H 0.1462(16) -0.1720(13) 0.3664(15) 0.015 Uiso 1 1 d . U . . .

loop_
_atom_site_aniso_label
_atom_site_aniso_U_11
_atom_site_aniso_U_22
_atom_site_aniso_U_33
_atom_site_aniso_U_23
_atom_site_aniso_U_13
_atom_site_aniso_U_12
N1 0.0114(5) 0.0129(4) 0.0125(5) 0.0017(3) 0.0024(4) -0.0011(3)
C2 0.0122(5) 0.0137(5) 0.0127(6) 0.0005(4) 0.0017(4) 0.0006(4)
N3 0.0101(5) 0.0143(4) 0.0145(5) 0.0009(4) 0.0027(4) -0.0009(3)
C4 0.0099(5) 0.0142(5) 0.0097(5) -0.0008(4) 0.0020(4) -0.0011(4)
C5 0.0091(5) 0.0127(5) 0.0121(5) 0.0015(4) 0.0018(4) 0.0012(4)
C6 0.0105(5) 0.0134(4) 0.0098(5) -0.0010(4) 0.0027(4) -0.0006(4)
N7 0.0125(5) 0.0133(4) 0.0151(5) 0.0034(4) 0.0019(4) 0.0019(3)
C8 0.0127(5) 0.0151(5) 0.0167(6) 0.0021(4) 0.0032(4) 0.0001(4)
N9 0.0107(5) 0.0147(4) 0.0164(5) 0.0018(4) 0.0037(4) -0.0001(3)
N2 0.0134(5) 0.0171(5) 0.0264(6) 0.0079(4) 0.0037(4) 0.0031(4)
O1 0.0076(4) 0.0162(4) 0.0136(4) -0.0005(3) 0.0024(3) -0.0013(3)
Na1 0.0121(2) 0.0119(2) 0.0136(2) -0.00013(16) 0.00294(18) -0.00051(16)
Na2 0.0134(2) 0.0116(2) 0.0133(2) -0.00019(16) 0.00430(18) -0.00019(16)
O2W 0.0124(4) 0.0203(4) 0.0141(5) -0.0023(3) 0.0046(3) -0.0007(3)
O3W 0.0099(4) 0.0132(4) 0.0206(5) -0.0018(3) 0.0041(3) 0.0004(3)
O4W 0.0112(4) 0.0150(4) 0.0154(4) -0.0035(3) 0.0036(3) -0.0004(3)
O5W 0.0136(4) 0.0128(3) 0.0117(4) 0.0005(3) 0.0011(3) 0.0021(3)
O6W 0.0125(4) 0.0136(4) 0.0205(5) -0.0031(3) 0.0055(3) -0.0009(3)
O7W 0.0134(4) 0.0129(3) 0.0167(4) 0.0008(3) 0.0049(3) 0.0020(3)
O8W 0.0109(4) 0.0164(4) 0.0114(4) 0.0020(3) 0.0023(3) 0.0007(3)

loop_
_atom_type_symbol
_atom_type_description
_atom_type_scat_dispersion_real
_atom_type_scat_dispersion_imag
_atom_type_scat_source
C C 0.0033 0.0016 'International Tables Vol C Tables 4.2.6.8 and 6.1.1.4'
H H 0.0000 0.0000 'International Tables Vol C Tables 4.2.6.8 and 6.1.1.4'
N N 0.0061 0.0033 'International Tables Vol C Tables 4.2.6.8 and 6.1.1.4'
O O 0.0106 0.0060 'International Tables Vol C Tables 4.2.6.8 and 6.1.1.4'
Na Na 0.0362 0.0249 'International Tables Vol C Tables 4.2.6.8 and 6.1.1.4'

loop_
_geom_angle_atom_site_label_1
_geom_angle_atom_site_label_2
_geom_angle_atom_site_label_3
_geom_angle
_geom_angle_site_symmetry_1
_geom_angle_site_symmetry_3
_geom_angle_publ_flag
C2 N1 C6 119.37(9) . . ?
N3 C2 N1 127.92(10) . . ?
N3 C2 N2 116.51(11) . . ?
N1 C2 N2 115.46(10) . . ?
C2 N3 C4 112.68(10) . . ?
N3 C4 N9 126.32(10) . . ?
N3 C4 C5 124.39(10) . . ?
N9 C4 C5 109.29(10) . . ?
N7 C5 C4 109.14(9) . . ?
N7 C5 C6 132.27(10) . . ?
C4 C5 C6 118.58(10) . . ?
O1 C6 N1 119.65(10) . . ?
O1 C6 C5 123.33(10) . . ?
N1 C6 C5 117.02(10) . . ?
C8 N7 C5 102.17(9) . . ?
N7 C8 N9 116.97(10) . . ?
N7 C8 H1 119.8(10) . . ?
N9 C8 H1 123.2(10) . . ?
C8 N9 C4 102.43(9) . . ?
C2 N2 H2 116.1(11) . . ?
C2 N2 H3 114.6(11) . . ?
H2 N2 H3 118.3(15) . . ?
O2W Na1 O8W 129.29(3) . 2 ?
O2W Na1 O3W 80.18(3) . . ?
O8W Na1 O3W 80.28(3) 2 . ?
O2W Na1 O7W 81.23(3) . 4_565 ?
O8W Na1 O7W 82.35(3) 2 4_565 ?
O3W Na1 O7W 137.17(3) . 4_565 ?
O2W Na1 O4W 89.31(3) . . ?
O8W Na1 O4W 133.30(3) 2 . ?
O3W Na1 O4W 82.48(3) . . ?
O7W Na1 O4W 135.43(3) 4_565 . ?
O2W Na1 O5W 133.84(3) . . ?
O8W Na1 O5W 90.19(3) 2 . ?
O3W Na1 O5W 136.63(3) . . ?
O7W Na1 O5W 81.93(3) 4_565 . ?
O4W Na1 O5W 73.76(3) . . ?
O2W Na1 Na2 133.96(3) . . ?
O8W Na1 Na2 92.43(3) 2 . ?
O3W Na1 Na2 90.55(3) . . ?
O7W Na1 Na2 129.13(3) 4_565 . ?
O4W Na1 Na2 44.66(2) . . ?
O5W Na1 Na2 47.38(2) . . ?
O2W Na1 Na2 91.63(3) . 2 ?
O8W Na1 Na2 37.66(2) 2 2 ?
O3W Na1 Na2 68.97(2) . 2 ?
O7W Na1 Na2 73.38(2) 4_565 2 ?
O4W Na1 Na2 150.81(3) . 2 ?
O5W Na1 Na2 123.64(3) . 2 ?
Na2 Na1 Na2 126.887(13) . 2 ?
O2W Na1 Na2 67.44(3) . 4_565 ?
O8W Na1 Na2 74.69(2) 2 4_565 ?
O3W Na1 Na2 107.34(3) . 4_565 ?
O7W Na1 Na2 29.93(2) 4_565 4_565 ?
O4W Na1 Na2 151.99(3) . 4_565 ?
O5W Na1 Na2 110.65(3) . 4_565 ?
Na2 Na1 Na2 155.40(2) . 4_565 ?
Na2 Na1 Na2 50.258(13) 2 4_565 ?
O6W Na2 O7W 84.28(3) . . ?
O6W Na2 O4W 166.89(4) . . ?
O7W Na2 O4W 83.93(3) . . ?
O6W Na2 O8W 98.26(3) . . ?
O7W Na2 O8W 169.15(4) . . ?
O4W Na2 O8W 94.39(3) . . ?
O6W Na2 O6W 90.23(3) . 3_556 ?
O7W Na2 O6W 86.03(3) . 3_556 ?
O4W Na2 O6W 94.67(3) . 3_556 ?
O8W Na2 O6W 83.43(3) . 3_556 ?
O6W Na2 O5W 104.06(4) . . ?
O7W Na2 O5W 108.54(3) . . ?
O4W Na2 O5W 74.41(3) . . ?
O8W Na2 O5W 81.17(3) . . ?
O6W Na2 O5W 160.30(3) 3_556 . ?
O6W Na2 Na2 46.41(3) . 3_556 ?
O7W Na2 Na2 83.16(3) . 3_556 ?
O4W Na2 Na2 137.16(3) . 3_556 ?
O8W Na2 Na2 90.95(3) . 3_556 ?
O6W Na2 Na2 43.81(2) 3_556 3_556 ?
O5W Na2 Na2 148.23(3) . 3_556 ?
O6W Na2 Na1 123.59(3) . . ?
O7W Na2 Na1 69.24(2) . . ?
O4W Na2 Na1 45.98(2) . . ?
O8W Na2 Na1 116.94(3) . . ?
O6W Na2 Na1 133.74(3) 3_556 . ?
O5W Na2 Na1 46.99(2) . . ?
Na2 Na2 Na1 152.11(2) 3_556 . ?
O6W Na2 Na1 61.71(2) . 2_545 ?
O7W Na2 Na1 145.58(3) . 2_545 ?
O4W Na2 Na1 130.43(3) . 2_545 ?
O8W Na2 Na1 36.89(2) . 2_545 ?
O6W Na2 Na1 88.84(2) 3_556 2_545 ?
O5W Na2 Na1 86.20(2) . 2_545 ?
Na2 Na2 Na1 69.952(16) 3_556 2_545 ?
Na1 Na2 Na1 133.133(15) . 2_545 ?
O6W Na2 Na1 82.63(3) . 4_566 ?
O7W Na2 Na1 31.08(2) . 4_566 ?
O4W Na2 Na1 90.20(3) . 4_566 ?
O8W Na2 Na1 138.53(3) . 4_566 ?
O6W Na2 Na1 55.11(2) 3_556 4_566 ?
O5W Na2 Na1 139.18(2) . 4_566 ?
Na2 Na2 Na1 59.791(15) 3_556 4_566 ?
Na1 Na2 Na1 95.420(11) . 4_566 ?
Na1 Na2 Na1 129.743(13) 2_545 4_566 ?
Na1 O2W H4 135.2(12) . . ?
Na1 O2W H5 107.2(11) . . ?
H4 O2W H5 105.9(16) . . ?
Na1 O3W H6 115.3(11) . . ?
Na1 O3W H7 116.4(11) . . ?
H6 O3W H7 107.5(16) . . ?
Na2 O4W Na1 89.36(3) . . ?
Na2 O4W H8 118.6(11) . . ?
Na1 O4W H8 102.7(11) . . ?
Na2 O4W H9 127.0(12) . . ?
Na1 O4W H9 114.1(11) . . ?
H8 O4W H9 102.3(16) . . ?
Na1 O5W Na2 85.63(3) . . ?
Na1 O5W H10 106.9(11) . . ?
Na2 O5W H10 100.6(11) . . ?
Na1 O5W H11 97.1(11) . . ?
Na2 O5W H11 153.1(11) . . ?
H10 O5W H11 104.1(15) . . ?
Na2 O6W Na2 89.78(3) . 3_556 ?
Na2 O6W H12 129.8(12) . . ?
Na2 O6W H12 97.9(12) 3_556 . ?
Na2 O6W H13 122.8(11) . . ?
Na2 O6W H13 102.0(11) 3_556 . ?
H12 O6W H13 104.0(16) . . ?
Na2 O7W Na1 118.99(4) . 4_566 ?
Na2 O7W H14 118.1(11) . . ?
Na1 O7W H14 103.7(11) 4_566 . ?
Na2 O7W H15 109.1(11) . . ?
Na1 O7W H15 102.2(11) 4_566 . ?
H14 O7W H15 102.4(15) . . ?
Na1 O8W Na2 105.45(3) 2_545 . ?
Na1 O8W H16 118.8(12) 2_545 . ?
Na2 O8W H16 105.4(12) . . ?
Na1 O8W H17 116.0(11) 2_545 . ?
Na2 O8W H17 104.6(11) . . ?
H16 O8W H17 105.3(16) . . ?

loop_
_geom_bond_atom_site_label_1
_geom_bond_atom_site_label_2
_geom_bond_distance
_geom_bond_site_symmetry_2
_geom_bond_publ_flag
N1 C2 1.3446(15) . ?
N1 C6 1.3592(15) . ?
C2 N3 1.3370(14) . ?
C2 N2 1.3714(15) . ?
N3 C4 1.3583(15) . ?
C4 N9 1.3670(14) . ?
C4 C5 1.3914(15) . ?
C5 N7 1.3857(14) . ?
C5 C6 1.4111(14) . ?
C6 O1 1.2929(14) . ?
N7 C8 1.3372(15) . ?
C8 N9 1.3576(15) . ?
C8 H1 0.930(16) . ?
N2 H2 0.877(17) . ?
N2 H3 0.893(18) . ?
Na1 O2W 2.3422(9) . ?
Na1 O8W 2.3691(9) 2 ?
Na1 O3W 2.4120(10) . ?
Na1 O7W 2.4404(10) 4_565 ?
Na1 O4W 2.4419(10) . ?
Na1 O5W 2.4904(9) . ?
Na1 Na2 3.3956(6) . ?
Na1 Na2 3.8041(6) 2 ?
Na1 Na2 4.1351(7) 4_565 ?
Na2 O6W 2.3432(9) . ?
Na2 O7W 2.3586(9) . ?
Na2 O4W 2.3871(9) . ?
Na2 O8W 2.4113(9) . ?
Na2 O6W 2.4516(11) 3_556 ?
Na2 O5W 2.5059(10) . ?
Na2 Na2 3.3847(9) 3_556 ?
O2W H4 0.794(17) . ?
O2W H5 0.850(18) . ?
O3W H6 0.821(17) . ?
O3W H7 0.830(17) . ?
O4W H8 0.807(17) . ?
O4W H9 0.805(18) . ?
O5W H10 0.840(17) . ?
O5W H11 0.818(17) . ?
O6W H12 0.800(18) . ?
O6W H13 0.851(17) . ?
O7W H14 0.825(17) . ?
O7W H15 0.825(17) . ?
O8W H16 0.783(17) . ?
O8W H17 0.831(17) . ?

loop_
_geom_hbond_atom_site_label_D
_geom_hbond_atom_site_label_H
_geom_hbond_atom_site_label_A
_geom_hbond_distance_DH
_geom_hbond_distance_HA
_geom_hbond_distance_DA
_geom_hbond_angle_DHA
_geom_hbond_site_symmetry_A
_geom_hbond_publ_flag
O2W H5 N3 0.850(18) 2.117(18) 2.9544(14) 168.4(15) . yes
O3W H7 N3 0.830(17) 1.990(17) 2.7973(13) 164.0(16) . yes
O4W H9 N9 0.805(18) 2.177(18) 2.9811(14) 176.7(16) . yes
O7W H15 O3W 0.825(17) 1.937(17) 2.7540(12) 170.1(16) . yes
O6W H12 O2W 0.800(18) 2.000(18) 2.7911(12) 170.1(16) 2_545 yes
O3W H6 O5W 0.821(17) 2.121(17) 2.9186(12) 163.6(15) 2 yes
O2W H4 N9 0.794(17) 1.990(18) 2.7799(13) 173.0(16) 4_565 yes
O4W H8 N1 0.807(17) 2.000(17) 2.8044(13) 175.2(16) 2_645 yes
O5W H10 O1 0.840(17) 1.925(17) 2.7566(11) 170.1(15) 2_645 yes
O8W H16 O1 0.783(17) 2.056(18) 2.8291(12) 169.1(16) 2_645 yes
O5W H11 O1 0.818(17) 1.970(18) 2.7791(13) 170.1(16) 4_465 yes
O6W H13 N7 0.851(17) 2.065(17) 2.9078(13) 171.0(15) 1_455 yes
O7W H14 O1 0.825(17) 1.991(17) 2.7827(12) 160.6(15) 1_455 yes
O8W H17 N7 0.831(17) 1.961(18) 2.7876(14) 172.7(15) 3_656 yes

loop_
_geom_torsion_atom_site_label_1
_geom_torsion_atom_site_label_2
_geom_torsion_atom_site_label_3
_geom_torsion_atom_site_label_4
_geom_torsion
_geom_torsion_site_symmetry_1
_geom_torsion_site_symmetry_2
_geom_torsion_site_symmetry_3
_geom_torsion_site_symmetry_4
_geom_torsion_publ_flag
C6 N1 C2 N3 -2.48(19) . . . . ?
C6 N1 C2 N2 -178.65(11) . . . . ?
N1 C2 N3 C4 2.11(18) . . . . ?
N2 C2 N3 C4 178.24(10) . . . . ?
C2 N3 C4 N9 -179.64(11) . . . . ?
C2 N3 C4 C5 -0.18(17) . . . . ?
N3 C4 C5 N7 -179.99(11) . . . . ?
N9 C4 C5 N7 -0.45(13) . . . . ?
N3 C4 C5 C6 -1.22(18) . . . . ?
N9 C4 C5 C6 178.32(10) . . . . ?
C2 N1 C6 O1 -179.83(10) . . . . ?
C2 N1 C6 C5 0.76(16) . . . . ?
N7 C5 C6 O1 -0.1(2) . . . . ?
C4 C5 C6 O1 -178.50(10) . . . . ?
N7 C5 C6 N1 179.31(11) . . . . ?
C4 C5 C6 N1 0.89(16) . . . . ?
C4 C5 N7 C8 0.14(13) . . . . ?
C6 C5 N7 C8 -178.40(13) . . . . ?
C5 N7 C8 N9 0.23(14) . . . . ?
N7 C8 N9 C4 -0.49(14) . . . . ?
N3 C4 N9 C8 -179.93(11) . . . . ?
C5 C4 N9 C8 0.54(13) . . . . ?

_cod_database_fobs_code 2108863
